data_4325539
loop_
_publ_author_name
'Derek Isrow'
'Burjor Captain'

_publ_section_title
;
 Synthesis and Reactivity of a Transition Metal Complex Containing
 Exclusively TEMPO Ligands: Ni(\h2-TEMPO)2
;
_journal_name_full 'Inorganic Chemistry'
_journal_page_first 5864
_journal_page_last 5866
_journal_paper_doi 10.1021/ic2007342
_journal_volume 50
_journal_year 2011
_chemical_formula_sum 'C18 H36 N2 Ni O2'
_chemical_formula_weight 371.20
_chemical_name_systematic
; 
 ? 
;
_space_group_IT_number 14
_symmetry_cell_setting monoclinic
_symmetry_space_group_name_Hall '-P 2yn'
_symmetry_space_group_name_H-M 'P 1 21/n 1'
_atom_sites_solution_hydrogens geom
_atom_sites_solution_primary direct
_atom_sites_solution_secondary difmap
_audit_creation_method SHELXL-97
_cell_angle_alpha 90.00
_cell_angle_beta 107.224(3)
_cell_angle_gamma 90.00
_cell_formula_units_Z 2
_cell_length_a 8.1165(4)
_cell_length_b 10.6126(5)
_cell_length_c 11.6382(6)
_cell_measurement_reflns_used 6461
_cell_measurement_temperature 100(2)
_cell_measurement_theta_max 32.57
_cell_measurement_theta_min 2.65
_cell_volume 957.52(8)
_computing_cell_refinement 'SAINT+  V7.46A (Bruker, 2007)'
_computing_data_collection 'APEX2 v2.2-0 (Bruker, 2007)'
_computing_data_reduction 'SAINT+  V7.46A (Bruker, 2007)'
_computing_molecular_graphics 'XSHELL v4.02 (Bruker, 2000)'
_computing_publication_material 'XCIF v6.12 (Bruker, 2001)'
_computing_structure_refinement 'SHELXL-97 (Sheldrick, 2008)'
_computing_structure_solution 'SHELXS-97 (Sheldrick, 2008)'
_diffrn_ambient_temperature 100(2)
_diffrn_measured_fraction_theta_full 0.998
_diffrn_measured_fraction_theta_max 0.998
_diffrn_measurement_device_type 'Bruker SMART APEX2 CCD diffractometer'
_diffrn_measurement_method 'omega scans'
_diffrn_radiation_monochromator graphite
_diffrn_radiation_source 'fine-focus sealed tube'
_diffrn_radiation_type MoK\a
_diffrn_radiation_wavelength 0.71073
_diffrn_reflns_av_R_equivalents 0.0455
_diffrn_reflns_av_sigmaI/netI 0.0393
_diffrn_reflns_limit_h_max 10
_diffrn_reflns_limit_h_min -10
_diffrn_reflns_limit_k_max 14
_diffrn_reflns_limit_k_min -14
_diffrn_reflns_limit_l_max 15
_diffrn_reflns_limit_l_min -15
_diffrn_reflns_number 9047
_diffrn_reflns_theta_full 28.50
_diffrn_reflns_theta_max 28.50
_diffrn_reflns_theta_min 2.65
_exptl_absorpt_coefficient_mu 1.024
_exptl_absorpt_correction_T_max 0.7465
_exptl_absorpt_correction_T_min 0.4399
_exptl_absorpt_correction_type multi-scan
_exptl_absorpt_process_details '(SADABS 2007/4 Bruker)'
_exptl_crystal_colour purple
_exptl_crystal_density_diffrn 1.287
_exptl_crystal_description Bar
_exptl_crystal_F_000 404
_exptl_crystal_size_max 0.55
_exptl_crystal_size_mid 0.40
_exptl_crystal_size_min 0.12
_refine_diff_density_max 0.966
_refine_diff_density_min -1.200
_refine_diff_density_rms 0.078
_refine_ls_extinction_method none
_refine_ls_goodness_of_fit_ref 1.057
_refine_ls_hydrogen_treatment refall
_refine_ls_matrix_type full
_refine_ls_number_parameters 178
_refine_ls_number_reflns 2420
_refine_ls_number_restraints 0
_refine_ls_restrained_S_all 1.057
_refine_ls_R_factor_all 0.0360
_refine_ls_R_factor_gt 0.0315
_refine_ls_shift/su_max 0.000
_refine_ls_shift/su_mean 0.000
_refine_ls_structure_factor_coef Fsqd
_refine_ls_weighting_details 'calc w=1/[\s^2^(Fo^2^)+(0.0524P)^2^+0.2063P] where P=(Fo^2^+2Fc^2^)/3'
_refine_ls_weighting_scheme calc
_refine_ls_wR_factor_gt 0.0830
_refine_ls_wR_factor_ref 0.0879
_reflns_number_gt 2139
_reflns_number_total 2420
_reflns_threshold_expression >2sigma(I)
_cod_data_source_file ic2007342_si_002_1.cif
_cod_data_source_block collect_0m
_cod_database_code 4325539

loop_
_symmetry_equiv_pos_as_xyz
'x, y, z'
'-x+1/2, y+1/2, -z+1/2'
'-x, -y, -z'
'x-1/2, -y-1/2, z-1/2'

loop_
_atom_site_label
_atom_site_type_symbol
_atom_site_fract_x
_atom_site_fract_y
_atom_site_fract_z
_atom_site_U_iso_or_equiv
_atom_site_adp_type
_atom_site_occupancy
_atom_site_symmetry_multiplicity
_atom_site_calc_flag
_atom_site_refinement_flags
Ni1 Ni 0.5000 0.0000 0.0000 0.01241(10) Uani 1 2 d S
O1 O 0.61048(14) 0.00421(7) 0.16273(10) 0.0160(2) Uani 1 1 d .
N1 n 0.53888(13) 0.12451(9) 0.12681(9) 0.0141(2) Uani 1 1 d .
C1 C 0.25054(19) 0.06013(14) 0.13528(14) 0.0228(3) Uani 1 1 d .
C2 C 0.4598(2) 0.14082(15) 0.32157(13) 0.0263(3) Uani 1 1 d .
C3 C 0.78343(18) 0.19058(13) 0.05592(13) 0.0224(3) Uani 1 1 d .
C4 C 0.80484(19) 0.22392(13) 0.27039(13) 0.0224(3) Uani 1 1 d .
C5 C 0.39686(17) 0.15418(12) 0.18389(12) 0.0177(3) Uani 1 1 d .
C6 C 0.32668(18) 0.28701(12) 0.14528(13) 0.0219(3) Uani 1 1 d .
C7 C 0.46544(19) 0.38820(13) 0.16986(13) 0.0228(3) Uani 1 1 d .
C8 C 0.59647(18) 0.35286(12) 0.10546(13) 0.0201(3) Uani 1 1 d .
C9 C 0.68052(16) 0.22364(12) 0.14190(12) 0.0166(2) Uani 1 1 d .
H1 H 0.872(2) 0.2562(19) 0.0614(19) 0.034(5) Uiso 1 1 d .
H2 H 0.840(2) 0.1122(19) 0.0746(17) 0.031(5) Uiso 1 1 d .
H3 H 0.707(2) 0.1884(18) -0.0268(18) 0.029(5) Uiso 1 1 d .
H4 H 0.150(3) 0.0825(17) 0.1644(17) 0.032(5) Uiso 1 1 d .
H5 H 0.209(2) 0.0626(19) 0.0488(17) 0.029(5) Uiso 1 1 d .
H6 H 0.284(3) -0.0235(19) 0.160(2) 0.027(5) Uiso 1 1 d .
H7 H 0.354(3) 0.1328(18) 0.3456(18) 0.035(5) Uiso 1 1 d .
H8 H 0.529(3) 0.2130(19) 0.3625(18) 0.034(5) Uiso 1 1 d .
H9 H 0.527(3) 0.065(2) 0.3444(18) 0.038(5) Uiso 1 1 d .
H10 H 0.910(3) 0.2649(19) 0.2699(19) 0.036(5) Uiso 1 1 d .
H11 H 0.753(3) 0.269(2) 0.328(2) 0.037(5) Uiso 1 1 d .
H12 H 0.836(2) 0.1397(19) 0.2979(18) 0.035(5) Uiso 1 1 d .
H13 H 0.692(2) 0.4147(18) 0.1209(17) 0.032(5) Uiso 1 1 d .
H14 H 0.539(2) 0.3524(19) 0.0199(18) 0.026(5) Uiso 1 1 d .
H15 H 0.418(3) 0.469(2) 0.143(2) 0.032(5) Uiso 1 1 d .
H16 H 0.525(2) 0.3988(16) 0.2565(17) 0.024(4) Uiso 1 1 d .
H17 H 0.266(2) 0.2841(17) 0.0580(18) 0.025(4) Uiso 1 1 d .
H18 H 0.240(3) 0.3069(19) 0.1852(19) 0.039(5) Uiso 1 1 d .

loop_
_atom_site_aniso_label
_atom_site_aniso_U_11
_atom_site_aniso_U_22
_atom_site_aniso_U_33
_atom_site_aniso_U_23
_atom_site_aniso_U_13
_atom_site_aniso_U_12
Ni1 0.01505(15) 0.00913(14) 0.01237(15) -0.00071(7) 0.00302(10) -0.00005(6)
O1 0.0210(5) 0.0091(5) 0.0162(5) 0.0008(3) 0.0027(4) 0.0030(3)
N1 0.0173(5) 0.0093(4) 0.0149(5) 0.0000(4) 0.0038(4) 0.0010(4)
C1 0.0220(6) 0.0225(7) 0.0268(7) -0.0044(5) 0.0120(6) -0.0034(5)
C2 0.0353(8) 0.0270(7) 0.0184(6) -0.0014(5) 0.0105(6) 0.0007(6)
C3 0.0218(6) 0.0198(6) 0.0270(7) -0.0050(5) 0.0096(5) -0.0045(5)
C4 0.0249(7) 0.0158(6) 0.0209(6) -0.0011(5) -0.0019(5) 0.0002(5)
C5 0.0203(6) 0.0168(6) 0.0173(6) -0.0020(5) 0.0075(5) 0.0008(5)
C6 0.0221(6) 0.0178(6) 0.0252(7) -0.0040(5) 0.0061(5) 0.0041(5)
C7 0.0272(7) 0.0130(6) 0.0263(7) -0.0028(5) 0.0047(5) 0.0033(5)
C8 0.0249(7) 0.0123(6) 0.0208(6) 0.0003(5) 0.0034(5) -0.0006(5)
C9 0.0184(6) 0.0121(5) 0.0177(6) -0.0016(4) 0.0030(5) -0.0021(4)

loop_
_atom_type_symbol
_atom_type_description
_atom_type_scat_dispersion_real
_atom_type_scat_dispersion_imag
_atom_type_scat_source
C C 0.0033 0.0016 'International Tables Vol C Tables 4.2.6.8 and 6.1.1.4'
H H 0.0000 0.0000 'International Tables Vol C Tables 4.2.6.8 and 6.1.1.4'
N N 0.0061 0.0033 'International Tables Vol C Tables 4.2.6.8 and 6.1.1.4'
O O 0.0106 0.0060 'International Tables Vol C Tables 4.2.6.8 and 6.1.1.4'
Ni Ni 0.3393 1.1124 'International Tables Vol C Tables 4.2.6.8 and 6.1.1.4'

loop_
_geom_angle_atom_site_label_1
_geom_angle_atom_site_label_2
_geom_angle_atom_site_label_3
_geom_angle
_geom_angle_site_symmetry_1
_geom_angle_site_symmetry_3
O1 Ni1 O1 180.0 3_655 .
O1 Ni1 N1 136.12(4) 3_655 .
O1 Ni1 N1 43.88(4) . .
O1 Ni1 N1 43.88(4) 3_655 3_655
O1 Ni1 N1 136.13(4) . 3_655
N1 Ni1 N1 180.0 . 3_655
N1 O1 Ni1 71.66(6) . .
O1 N1 C5 110.83(9) . .
O1 N1 C9 110.97(9) . .
C5 N1 C9 116.59(9) . .
O1 N1 Ni1 64.47(6) . .
C5 N1 Ni1 119.99(8) . .
C9 N1 Ni1 120.28(8) . .
N1 C5 C1 108.01(10) . .
N1 C5 C6 108.95(10) . .
C1 C5 C6 108.13(11) . .
N1 C5 C2 111.98(11) . .
C1 C5 C2 107.94(12) . .
C6 C5 C2 111.68(11) . .
C7 C6 C5 113.76(11) . .
C8 C7 C6 108.71(11) . .
C7 C8 C9 113.79(11) . .
C3 C9 N1 107.83(10) . .
C3 C9 C8 108.05(11) . .
N1 C9 C8 108.99(10) . .
C3 C9 C4 108.07(11) . .
N1 C9 C4 111.57(10) . .
C8 C9 C4 112.17(11) . .

loop_
_geom_bond_atom_site_label_1
_geom_bond_atom_site_label_2
_geom_bond_distance
_geom_bond_site_symmetry_2
Ni1 O1 1.8404(11) 3_655
Ni1 O1 1.8404(11) .
Ni1 N1 1.9360(10) .
Ni1 N1 1.9360(10) 3_655
O1 N1 1.4136(12) .
N1 C5 1.5240(16) .
N1 C9 1.5296(16) .
C1 C5 1.5260(18) .
C2 C5 1.5375(19) .
C3 C9 1.5221(19) .
C4 C9 1.5365(18) .
C5 C6 1.5368(18) .
C6 C7 1.521(2) .
C7 C8 1.518(2) .
C8 C9 1.5345(18) .
